data_4304055
loop_
_publ_author_name
'Qing-Fu Sun'
'Keith Man-Chung Wong'
'Li-Xia Liu'
'Hai-Ping Huang'
'Shu-Yan Yu'
'Vivian Wing-Wah Yam'
'Yi-Zhi Li'
'Yuan-Jiang Pan'
'Kai-Chao Yu'

_publ_contact_author_address
;
  Laboratory for Self-Assembly Chemistry
  Department of Chemistry 
  Renmin University of China 
  Beijing 100872 
  People's Republic of China
;
_publ_contact_author_email yusy@chem.ruc.edu.cn
_publ_contact_author_name 'Shu-Yan Yu '
_publ_section_title
;
Self-Assembly, Structures, and Photophysical Properties of
4,4'-Bipyrazolate-Linked Metallo-Macrocycles with Dimetal Clips
;
_journal_name_full 'Inorganic Chemistry'
_journal_page_first 2142
_journal_page_last 2154
_journal_paper_doi 10.1021/ic701344p
_journal_volume 47
_journal_year 2008
_chemical_formula_moiety 'C104H80N32Pd8, 8(BF4),14(H2O) '
_chemical_formula_sum 'C104 H108 B8 F32 N32 O14 Pd8'
_chemical_formula_weight 3575.90
_chemical_name_systematic
; 
 ? 
;
_space_group_IT_number 2
_symmetry_cell_setting triclinic
_symmetry_space_group_name_Hall '-P 1'
_symmetry_space_group_name_H-M 'P -1'
_atom_sites_solution_hydrogens geom
_atom_sites_solution_primary direct
_atom_sites_solution_secondary difmap
_audit_creation_method SHELXL-97
_cell_angle_alpha 111.18(3)
_cell_angle_beta 100.82(3)
_cell_angle_gamma 91.69(3)
_cell_formula_units_Z 1
_cell_length_a 13.973(3)
_cell_length_b 16.063(3)
_cell_length_c 19.451(4)
_cell_measurement_reflns_used 3345
_cell_measurement_temperature 291(2)
_cell_measurement_theta_max 26.22
_cell_measurement_theta_min 2.11
_cell_volume 3975.8(17)
_computing_cell_refinement SMART
_computing_data_collection 'SMART (Bruker, 2000)'
_computing_data_reduction 'SAINT (Bruker, 2000)'
_computing_molecular_graphics SHELXTL
_computing_publication_material SHELXTL
_computing_structure_refinement SHELXTL
_computing_structure_solution 'SHELXTL (Bruker, 2000)'
_diffrn_ambient_temperature 291(2)
_diffrn_measured_fraction_theta_full 1.000
_diffrn_measured_fraction_theta_max 1.000
_diffrn_measurement_device_type 'Bruker Smart Apex CCD area detector'
_diffrn_measurement_method 'phi and omega scans'
_diffrn_radiation_monochromator graphite
_diffrn_radiation_source 'sealed tube'
_diffrn_radiation_type MoK\a
_diffrn_radiation_wavelength 0.71073
_diffrn_reflns_av_R_equivalents 0.0420
_diffrn_reflns_av_sigmaI/netI 0.0701
_diffrn_reflns_limit_h_max 17
_diffrn_reflns_limit_h_min -17
_diffrn_reflns_limit_k_max 19
_diffrn_reflns_limit_k_min -19
_diffrn_reflns_limit_l_max 23
_diffrn_reflns_limit_l_min -23
_diffrn_reflns_number 30165
_diffrn_reflns_theta_full 26.00
_diffrn_reflns_theta_max 26.00
_diffrn_reflns_theta_min 1.15
_exptl_absorpt_coefficient_mu 0.979
_exptl_absorpt_correction_T_max 0.78
_exptl_absorpt_correction_T_min 0.74
_exptl_absorpt_correction_type multi-scan
_exptl_absorpt_process_details 'SADABS, Bruker(2000)'
_exptl_crystal_colour yellow
_exptl_crystal_density_diffrn 1.494
_exptl_crystal_density_method 'not measured'
_exptl_crystal_description block
_exptl_crystal_F_000 1764
_exptl_crystal_size_max 0.32
_exptl_crystal_size_mid 0.28
_exptl_crystal_size_min 0.26
_refine_diff_density_max 0.658
_refine_diff_density_min -1.527
_refine_diff_density_rms 0.110
_refine_ls_extinction_method none
_refine_ls_goodness_of_fit_ref 1.074
_refine_ls_hydrogen_treatment mixed
_refine_ls_matrix_type fullcycle
_refine_ls_number_parameters 970
_refine_ls_number_reflns 15619
_refine_ls_number_restraints 0
_refine_ls_restrained_S_all 1.074
_refine_ls_R_factor_all 0.0769
_refine_ls_R_factor_gt 0.0566
_refine_ls_shift/su_max 0.000
_refine_ls_shift/su_mean 0.000
_refine_ls_structure_factor_coef Fsqd
_refine_ls_weighting_details 'calc w=1/[\s^2^(Fo^2^)+(0.05P)^2^+1.55P] where P=(Fo^2^+2Fc^2^)/3'
_refine_ls_weighting_scheme calc
_refine_ls_wR_factor_gt 0.1106
_refine_ls_wR_factor_ref 0.1145
_reflns_number_gt 11672
_reflns_number_total 15619
_reflns_threshold_expression >2sigma(I)
_cod_data_source_file ic701344p-file004_2.cif
_cod_data_source_block 2a
_cod_depositor_comments
;
The following automatic conversions were performed:
'_symmetry_cell_setting' value 'Triclinic' changed to 'triclinic'
according to '/home/saulius/struct/CIF-dictionaries/cif_core.dic'
dictionary named 'cif_core.dic' version 2.4.1 from 2010-06-29.

Automatic conversion script
Id: cif_fix_enum 1527 2010-12-29 10:47:43Z saulius 
;
_cod_original_sg_symbol_H-M 'P -1 '
_cod_database_code 4304055

loop_
_symmetry_equiv_pos_as_xyz
'x, y, z'
'-x, -y, -z'

loop_
_atom_site_label
_atom_site_type_symbol
_atom_site_fract_x
_atom_site_fract_y
_atom_site_fract_z
_atom_site_U_iso_or_equiv
_atom_site_adp_type
_atom_site_occupancy
_atom_site_symmetry_multiplicity
_atom_site_calc_flag
_atom_site_refinement_flags
_atom_site_disorder_assembly
_atom_site_disorder_group
B1 B 0.8737(4) 0.3329(4) 0.4475(3) 0.0343(11) Uani 1 1 d . . .
B2 B 0.4024(4) 0.4885(4) 0.3024(3) 0.0329(11) Uani 1 1 d . . .
B3 B 0.1696(4) 0.7428(3) 0.2126(3) 0.0296(11) Uani 1 1 d . . .
B4 B 0.7787(4) 0.9518(4) 0.2973(3) 0.0388(12) Uani 1 1 d . . .
C1 C 0.4467(4) 0.8547(3) 0.3560(3) 0.0357(10) Uani 1 1 d . . .
H1 H 0.4003 0.8523 0.3140 0.043 Uiso 1 1 calc R . .
C2 C 0.4438(4) 0.7858(4) 0.3829(3) 0.0455(12) Uani 1 1 d . . .
H2 H 0.3956 0.7373 0.3589 0.055 Uiso 1 1 calc R . .
C3 C 0.5126(3) 0.7892(3) 0.4454(3) 0.0306(9) Uani 1 1 d . . .
H3 H 0.5107 0.7430 0.4635 0.037 Uiso 1 1 calc R . .
C4 C 0.5842(3) 0.8615(3) 0.4811(3) 0.0316(10) Uani 1 1 d . . .
H4 H 0.6305 0.8638 0.5232 0.038 Uiso 1 1 calc R . .
C5 C 0.5867(4) 0.9302(4) 0.4541(3) 0.0455(12) Uani 1 1 d . . .
C6 C 0.6538(4) 1.0087(3) 0.4862(3) 0.0369(11) Uani 1 1 d . . .
C7 C 0.7276(4) 1.0278(4) 0.5505(3) 0.0484(13) Uani 1 1 d . . .
H7 H 0.7367 0.9863 0.5737 0.058 Uiso 1 1 calc R . .
C8 C 0.7876(4) 1.1085(3) 0.5802(3) 0.0465(13) Uani 1 1 d . . .
H8 H 0.8372 1.1209 0.6229 0.056 Uiso 1 1 calc R . .
C9 C 0.7732(4) 1.1704(3) 0.5458(3) 0.0416(12) Uani 1 1 d . . .
H9 H 0.8126 1.2249 0.5659 0.050 Uiso 1 1 calc R . .
C10 C 0.7001(4) 1.1515(3) 0.4813(3) 0.0461(13) Uani 1 1 d . . .
H10 H 0.6916 1.1927 0.4577 0.055 Uiso 1 1 calc R . .
C11 C 0.3826(4) 1.3352(4) 0.4351(3) 0.0397(11) Uani 1 1 d . . .
H11 H 0.4478 1.3309 0.4314 0.048 Uiso 1 1 calc R . .
C12 C 0.3558(4) 1.4154(3) 0.4805(3) 0.0333(10) Uani 1 1 d . . .
H12 H 0.4028 1.4642 0.5077 0.040 Uiso 1 1 calc R . .
C13 C 0.2585(3) 1.4227(3) 0.4854(3) 0.0351(10) Uani 1 1 d . . .
H13 H 0.2397 1.4766 0.5154 0.042 Uiso 1 1 calc R . .
C14 C 0.1889(4) 1.3486(3) 0.4449(3) 0.0331(10) Uani 1 1 d . . .
H14 H 0.1236 1.3529 0.4485 0.040 Uiso 1 1 calc R . .
C15 C 0.2168(4) 1.2687(3) 0.3995(3) 0.0344(10) Uani 1 1 d . . .
C16 C 0.1551(4) 1.1874(3) 0.3617(3) 0.0341(10) Uani 1 1 d . . .
C17 C 0.0565(4) 1.1759(3) 0.3642(3) 0.0380(11) Uani 1 1 d . . .
H17 H 0.0254 1.2252 0.3883 0.046 Uiso 1 1 calc R . .
C18 C 0.0048(4) 1.0912(3) 0.3309(3) 0.0410(12) Uani 1 1 d . . .
H18 H -0.0607 1.0837 0.3330 0.049 Uiso 1 1 calc R . .
C19 C 0.0509(4) 1.0176(3) 0.2944(3) 0.0422(13) Uani 1 1 d . . .
H19 H 0.0161 0.9608 0.2718 0.051 Uiso 1 1 calc R . .
C20 C 0.1492(4) 1.0283(3) 0.2915(3) 0.0369(11) Uani 1 1 d . . .
H20 H 0.1803 0.9790 0.2674 0.044 Uiso 1 1 calc R . .
C21 C 0.0483(4) 0.6492(3) -0.0084(3) 0.0377(11) Uani 1 1 d . . .
H21 H 0.1010 0.6884 0.0257 0.045 Uiso 1 1 calc R . .
C22 C -0.0226(4) 0.6138(3) 0.0178(3) 0.0415(12) Uani 1 1 d . . .
H22 H -0.0161 0.6273 0.0692 0.050 Uiso 1 1 calc R . .
C23 C -0.1040(4) 0.5578(3) -0.0334(3) 0.0419(12) Uani 1 1 d . . .
H23 H -0.1526 0.5354 -0.0160 0.050 Uiso 1 1 calc R . .
C24 C -0.1118(4) 0.5359(3) -0.1105(3) 0.0388(11) Uani 1 1 d . . .
H24 H -0.1656 0.4984 -0.1446 0.047 Uiso 1 1 calc R . .
C25 C -0.0396(4) 0.5698(4) -0.1367(3) 0.0445(12) Uani 1 1 d . . .
C26 C -0.0380(4) 0.5483(3) -0.2136(3) 0.0410(12) Uani 1 1 d . . .
C27 C -0.1122(4) 0.4964(3) -0.2737(3) 0.0383(11) Uani 1 1 d . . .
H27 H -0.1680 0.4725 -0.2649 0.046 Uiso 1 1 calc R . .
C28 C -0.1026(4) 0.4805(4) -0.3467(3) 0.0507(14) Uani 1 1 d . . .
H28 H -0.1515 0.4448 -0.3872 0.061 Uiso 1 1 calc R . .
C29 C -0.0200(3) 0.5179(3) -0.3599(3) 0.0370(11) Uani 1 1 d . . .
H29 H -0.0145 0.5079 -0.4090 0.044 Uiso 1 1 calc R . .
C30 C 0.0542(4) 0.5699(3) -0.2996(3) 0.0365(10) Uani 1 1 d . . .
H30 H 0.1098 0.5940 -0.3086 0.044 Uiso 1 1 calc R . .
C31 C 0.3578(3) 0.4406(3) -0.2490(3) 0.0339(10) Uani 1 1 d . . .
H31 H 0.3544 0.4862 -0.2679 0.041 Uiso 1 1 calc R . .
C32 C 0.3604(4) 0.3524(4) -0.2971(3) 0.0445(13) Uani 1 1 d . . .
H32 H 0.3584 0.3388 -0.3481 0.053 Uiso 1 1 calc R . .
C33 C 0.3662(3) 0.2848(3) -0.2677(3) 0.0360(11) Uani 1 1 d . . .
H33 H 0.3678 0.2258 -0.2994 0.043 Uiso 1 1 calc R . .
C34 C 0.3696(3) 0.3050(3) -0.1919(3) 0.0295(9) Uani 1 1 d . . .
H34 H 0.3739 0.2597 -0.1726 0.035 Uiso 1 1 calc R . .
C35 C 0.3665(3) 0.3936(3) -0.1442(3) 0.0330(10) Uani 1 1 d . . .
C36 C 0.3714(4) 0.4212(3) -0.0663(3) 0.0368(11) Uani 1 1 d . . .
C37 C 0.3830(4) 0.3666(3) -0.0251(3) 0.0372(11) Uani 1 1 d . . .
H37 H 0.3898 0.3061 -0.0489 0.045 Uiso 1 1 calc R . .
C38 C 0.3846(3) 0.4015(3) 0.0518(3) 0.0328(10) Uani 1 1 d . . .
H38 H 0.3923 0.3644 0.0793 0.039 Uiso 1 1 calc R . .
C39 C 0.3748(3) 0.4918(3) 0.0874(3) 0.0400(12) Uani 1 1 d . . .
H39 H 0.3767 0.5155 0.1389 0.048 Uiso 1 1 calc R . .
C40 C 0.3621(4) 0.5468(3) 0.0461(3) 0.0383(11) Uani 1 1 d . . .
H40 H 0.3545 0.6071 0.0700 0.046 Uiso 1 1 calc R . .
C41 C 0.6287(4) 1.1671(3) 0.3064(3) 0.0386(11) Uani 1 1 d . . .
H41 H 0.6905 1.1471 0.3074 0.046 Uiso 1 1 calc R . .
C42 C 0.5960(4) 1.2332(4) 0.2789(3) 0.0452(12) Uani 1 1 d . . .
C43 C 0.4970(4) 1.2429(4) 0.2873(3) 0.0512(14) Uani 1 1 d . . .
H43 H 0.4569 1.2820 0.2737 0.061 Uiso 1 1 calc R . .
C44 C 0.3035(4) 0.9752(3) 0.1743(3) 0.0452(13) Uani 1 1 d . . .
H44 H 0.2474 0.9900 0.1489 0.054 Uiso 1 1 calc R . .
C45 C 0.3524(4) 0.8987(3) 0.1447(3) 0.0384(11) Uani 1 1 d . . .
C46 C 0.4363(4) 0.9020(3) 0.2017(3) 0.0402(11) Uani 1 1 d . . .
H46 H 0.4821 0.8605 0.1974 0.048 Uiso 1 1 calc R . .
C47 C 0.2595(4) 0.7310(3) -0.2275(3) 0.0386(11) Uani 1 1 d . . .
H47 H 0.2135 0.7635 -0.2448 0.046 Uiso 1 1 calc R . .
C48 C 0.3571(4) 0.7233(4) -0.2411(3) 0.0472(13) Uani 1 1 d . . .
C49 C 0.4013(4) 0.6697(4) -0.2043(3) 0.0476(13) Uani 1 1 d . . .
H49 H 0.4649 0.6540 -0.2036 0.057 Uiso 1 1 calc R . .
C50 C 0.3817(4) 0.7543(3) 0.0457(3) 0.0490(13) Uani 1 1 d . . .
H50 H 0.4445 0.7488 0.0688 0.059 Uiso 1 1 calc R . .
C51 C 0.3239(4) 0.8248(3) 0.0748(3) 0.0378(11) Uani 1 1 d . . .
C52 C 0.2337(4) 0.8077(3) 0.0219(3) 0.0414(12) Uani 1 1 d . . .
H52 H 0.1821 0.8433 0.0270 0.050 Uiso 1 1 calc R . .
F1 F 0.88763(19) 0.40786(18) 0.43542(15) 0.0378(6) Uani 1 1 d . . .
F2 F 0.9535(2) 0.32499(19) 0.49389(15) 0.0456(8) Uani 1 1 d . . .
F3 F 0.7966(2) 0.33557(18) 0.47819(15) 0.0362(6) Uani 1 1 d . . .
F4 F 0.8596(2) 0.26279(19) 0.38238(16) 0.0470(8) Uani 1 1 d . . .
F5 F 0.3856(2) 0.55604(17) 0.28274(15) 0.0356(6) Uani 1 1 d . . .
F6 F 0.48934(18) 0.50323(17) 0.34456(14) 0.0307(5) Uani 1 1 d . . .
F7 F 0.3388(2) 0.47862(18) 0.33972(16) 0.0364(6) Uani 1 1 d . . .
F8 F 0.3970(2) 0.41719(18) 0.24332(16) 0.0371(6) Uani 1 1 d . . .
F9 F 0.1713(2) 0.69693(18) 0.25616(16) 0.0394(6) Uani 1 1 d . . .
F10 F 0.23254(19) 0.81430(18) 0.24593(15) 0.0355(6) Uani 1 1 d . . .
F11 F 0.0816(2) 0.76640(17) 0.19799(15) 0.0369(6) Uani 1 1 d . . .
F12 F 0.19209(18) 0.69265(16) 0.14903(14) 0.0300(5) Uani 1 1 d . . .
F13 F 0.76850(19) 0.98907(18) 0.24675(15) 0.0341(6) Uani 1 1 d . . .
F14 F 0.84099(19) 0.89274(17) 0.28332(14) 0.0319(5) Uani 1 1 d . . .
F15 F 0.69305(19) 0.91213(17) 0.29286(15) 0.0341(6) Uani 1 1 d . . .
F16 F 0.8080(2) 1.01380(18) 0.36430(16) 0.0396(6) Uani 1 1 d . . .
N1 N 0.5180(3) 0.9269(3) 0.3911(2) 0.0323(8) Uani 1 1 d . . .
N2 N 0.6396(3) 1.0708(3) 0.4520(2) 0.0397(9) Uani 1 1 d . . .
N3 N 0.3152(3) 1.2622(3) 0.3954(3) 0.0401(10) Uani 1 1 d . . .
N4 N 0.2006(3) 1.1138(3) 0.3251(2) 0.0325(9) Uani 1 1 d . . .
N5 N 0.5528(3) 1.1360(3) 0.3321(2) 0.0351(9) Uani 1 1 d . . .
N6 N 0.4709(3) 1.1827(3) 0.3200(2) 0.0358(9) Uani 1 1 d . . .
N7 N 0.3542(3) 1.0257(3) 0.2493(2) 0.0383(9) Uani 1 1 d . . .
N8 N 0.4357(3) 0.9811(3) 0.2663(2) 0.0359(9) Uani 1 1 d . . .
N9 N 0.0406(3) 0.6262(3) -0.0855(3) 0.0403(10) Uani 1 1 d . . .
N10 N 0.0453(3) 0.5860(3) -0.2257(2) 0.0378(9) Uani 1 1 d . . .
N11 N 0.3601(3) 0.4609(2) -0.1729(2) 0.0314(8) Uani 1 1 d . . .
N12 N 0.3608(3) 0.5117(3) -0.0316(2) 0.0387(9) Uani 1 1 d . . .
N13 N 0.2459(3) 0.6805(3) -0.1831(3) 0.0411(10) Uani 1 1 d . . .
N14 N 0.3337(3) 0.6429(3) -0.1678(2) 0.0388(9) Uani 1 1 d . . .
N15 N 0.3260(3) 0.6931(3) -0.0255(2) 0.0376(9) Uani 1 1 d . . .
N16 N 0.2354(3) 0.7279(3) -0.0394(2) 0.0390(9) Uani 1 1 d . . .
O1 O 0.6316(6) 0.8530(6) 0.1136(5) 0.0502(19) Uani 0.50 1 d P . .
H1A H 0.627(10) 0.898(9) 0.101(8) 0.060 Uiso 0.50 1 d P . .
H1B H 0.689(10) 0.854(9) 0.123(8) 0.060 Uiso 0.50 1 d P . .
O2 O 0.9562(6) 0.9301(5) 0.4829(4) 0.0508(18) Uani 0.50 1 d P . .
H2A H 1.0150 0.9185 0.4820 0.061 Uiso 0.50 1 d PR . .
H2B H 0.9518 0.9785 0.5188 0.061 Uiso 0.50 1 d PR . .
O3 O 0.8734(6) 0.8417(5) 0.4670(4) 0.0497(18) Uani 0.50 1 d P . .
H3A H 0.8854 0.8242 0.5038 0.060 Uiso 0.50 1 d PR . .
H3B H 0.8159 0.8578 0.4626 0.060 Uiso 0.50 1 d PR . .
O4 O 0.1248(5) 0.1467(5) 0.0860(4) 0.0408(16) Uani 0.50 1 d P . .
H4B H 0.1698 0.1125 0.0877 0.049 Uiso 0.50 1 d PR . .
H4C H 0.0824 0.1374 0.1092 0.049 Uiso 0.50 1 d PR . .
O5 O 0.2789(5) 0.0310(5) 0.9970(4) 0.0409(16) Uani 0.50 1 d P . .
H5B H 0.3393 0.0413 1.0184 0.049 Uiso 0.50 1 d PR . .
H5C H 0.2468 0.0683 1.0246 0.049 Uiso 0.50 1 d PR . .
O6 O 0.4177(6) 0.2006(5) 0.0367(4) 0.0523(19) Uani 0.50 1 d P . .
H6A H 0.3672 0.2000 0.0044 0.063 Uiso 0.50 1 d PR . .
H6B H 0.4736 0.2157 0.0309 0.063 Uiso 0.50 1 d PR . .
O7 O 0.4075(5) 0.1568(5) 0.1079(4) 0.0417(16) Uani 0.50 1 d P . .
H7A H 0.4110 0.1005 0.0906 0.050 Uiso 0.50 1 d PR . .
H7B H 0.4540 0.1820 0.1461 0.050 Uiso 0.50 1 d PR . .
O8 O 0.9236(5) 0.1872(4) 0.1258(4) 0.0371(15) Uani 0.50 1 d P . .
H8D H 0.8622 0.1836 0.1236 0.045 Uiso 0.50 1 d PR . .
H8B H 0.9373 0.2177 0.1005 0.045 Uiso 0.50 1 d PR . .
O9 O 0.5957(5) 0.0959(4) 0.0855(4) 0.0392(15) Uani 0.50 1 d P . .
H9A H 0.5856 0.0392 0.0628 0.047 Uiso 0.50 1 d PR . .
H9C H 0.5624 0.1210 0.0587 0.047 Uiso 0.50 1 d PR . .
O10 O 0.6062(6) 0.3621(5) 0.5001(4) 0.0495(18) Uani 0.50 1 d P . .
H10D H 0.6051 0.3324 0.4538 0.059 Uiso 0.50 1 d PR . .
H10B H 0.6470 0.3425 0.5274 0.059 Uiso 0.50 1 d PR . .
O11 O 0.0776(6) 0.3243(5) 0.7141(5) 0.0387(19) Uani 0.40 1 d P . .
H11D H 0.1262 0.3277 0.6943 0.046 Uiso 0.40 1 d PR . .
H11A H 0.0819 0.2816 0.7302 0.046 Uiso 0.40 1 d PR . .
O12 O 0.9458(7) 0.0522(6) 0.0296(5) 0.047(2) Uani 0.40 1 d P . .
H12A H 0.9600 -0.0012 0.0103 0.056 Uiso 0.40 1 d PR . .
H12C H 0.9983 0.0878 0.0501 0.056 Uiso 0.40 1 d PR . .
O13 O 0.9383(8) 0.7723(7) 0.8324(6) 0.056(2) Uani 0.40 1 d P . .
H13D H 0.8796 0.7500 0.8252 0.067 Uiso 0.40 1 d PR . .
H13C H 0.9626 0.7439 0.7947 0.067 Uiso 0.40 1 d PR . .
O14 O 0.1060(6) 0.1905(5) 0.8745(4) 0.0327(17) Uani 0.40 1 d P . .
H14B H 0.0658 0.2235 0.8964 0.039 Uiso 0.40 1 d PR . .
H14C H 0.0770 0.1564 0.8301 0.039 Uiso 0.40 1 d PR . .
O15 O 0.0457(6) 0.1408(5) 0.9290(4) 0.0325(17) Uani 0.40 1 d P . .
H15A H -0.0066 0.1086 0.9011 0.039 Uiso 0.40 1 d PR . .
H15B H 0.0841 0.1085 0.9450 0.039 Uiso 0.40 1 d PR . .
Pd1 Pd 0.53512(3) 1.03074(3) 0.35884(2) 0.03555(9) Uani 1 1 d . . .
Pd2 Pd 0.33880(3) 1.14311(2) 0.32179(2) 0.03237(9) Uani 1 1 d . . .
Pd3 Pd 0.14322(3) 0.65892(3) -0.13317(2) 0.03683(9) Uani 1 1 d . . .
Pd4 Pd 0.34903(3) 0.58134(2) -0.09814(2) 0.03138(9) Uani 1 1 d . . .

loop_
_atom_site_aniso_label
_atom_site_aniso_U_11
_atom_site_aniso_U_22
_atom_site_aniso_U_33
_atom_site_aniso_U_23
_atom_site_aniso_U_13
_atom_site_aniso_U_12
B1 0.032(3) 0.037(3) 0.035(3) 0.014(2) 0.010(2) -0.009(2)
B2 0.027(2) 0.035(3) 0.041(3) 0.017(2) 0.015(2) 0.006(2)
B3 0.030(3) 0.034(3) 0.028(2) 0.014(2) 0.011(2) -0.013(2)
B4 0.034(3) 0.040(3) 0.040(3) 0.006(2) 0.016(2) 0.016(2)
C1 0.036(3) 0.040(3) 0.034(3) 0.012(2) 0.018(2) -0.004(2)
C2 0.043(3) 0.053(3) 0.036(3) 0.009(2) 0.012(2) 0.000(2)
C3 0.034(2) 0.031(2) 0.031(2) 0.0143(19) 0.0109(19) -0.0007(18)
C4 0.032(2) 0.034(2) 0.034(2) 0.016(2) 0.0135(19) 0.0129(19)
C5 0.053(3) 0.049(3) 0.046(3) 0.023(3) 0.025(3) 0.016(2)
C6 0.039(3) 0.038(3) 0.038(3) 0.016(2) 0.013(2) 0.016(2)
C7 0.050(3) 0.035(3) 0.050(3) 0.012(2) -0.004(3) 0.010(2)
C8 0.044(3) 0.035(3) 0.056(3) 0.023(2) -0.014(3) 0.005(2)
C9 0.029(2) 0.034(3) 0.053(3) 0.012(2) 0.001(2) -0.012(2)
C10 0.052(3) 0.035(3) 0.047(3) 0.014(2) 0.006(3) -0.005(2)
C11 0.034(3) 0.059(3) 0.029(2) 0.015(2) 0.013(2) 0.016(2)
C12 0.043(3) 0.033(2) 0.032(2) 0.014(2) 0.020(2) 0.020(2)
C13 0.036(2) 0.036(2) 0.040(3) 0.015(2) 0.021(2) 0.017(2)
C14 0.036(2) 0.035(2) 0.032(2) 0.0103(19) 0.017(2) 0.0133(19)
C15 0.049(3) 0.037(2) 0.035(2) 0.024(2) 0.026(2) 0.020(2)
C16 0.042(3) 0.031(2) 0.031(2) 0.0099(19) 0.014(2) 0.0108(19)
C17 0.048(3) 0.038(3) 0.030(2) 0.011(2) 0.016(2) 0.004(2)
C18 0.039(3) 0.032(2) 0.039(3) 0.002(2) 0.000(2) 0.004(2)
C19 0.057(3) 0.040(3) 0.032(2) 0.013(2) 0.018(2) -0.021(2)
C20 0.041(3) 0.030(2) 0.038(3) 0.015(2) 0.004(2) -0.002(2)
C21 0.046(3) 0.034(2) 0.049(3) 0.030(2) 0.018(2) -0.001(2)
C22 0.033(3) 0.033(2) 0.057(3) 0.014(2) 0.015(2) -0.015(2)
C23 0.053(3) 0.036(3) 0.036(3) 0.011(2) 0.014(2) -0.004(2)
C24 0.032(2) 0.038(3) 0.036(3) -0.003(2) 0.018(2) -0.0035(19)
C25 0.031(3) 0.042(3) 0.052(3) 0.011(2) 0.004(2) -0.010(2)
C26 0.042(3) 0.030(2) 0.041(3) 0.004(2) 0.007(2) -0.013(2)
C27 0.036(3) 0.043(3) 0.031(3) 0.014(2) -0.004(2) -0.014(2)
C28 0.036(3) 0.037(3) 0.052(3) -0.009(2) -0.001(2) -0.014(2)
C29 0.034(2) 0.030(2) 0.040(3) 0.010(2) 0.000(2) -0.0151(19)
C30 0.036(3) 0.038(3) 0.033(2) 0.012(2) 0.004(2) -0.007(2)
C31 0.035(2) 0.030(2) 0.042(3) 0.015(2) 0.018(2) 0.0074(19)
C32 0.035(3) 0.057(3) 0.038(3) 0.008(2) 0.020(2) -0.005(2)
C33 0.027(2) 0.034(2) 0.035(3) 0.000(2) 0.0030(19) 0.0120(18)
C34 0.035(2) 0.033(2) 0.031(2) 0.0185(19) 0.0173(19) 0.0129(19)
C35 0.036(2) 0.040(3) 0.035(2) 0.021(2) 0.017(2) 0.021(2)
C36 0.036(3) 0.042(3) 0.037(3) 0.014(2) 0.019(2) 0.011(2)
C37 0.035(3) 0.042(3) 0.044(3) 0.023(2) 0.017(2) 0.015(2)
C38 0.032(2) 0.040(2) 0.031(2) 0.016(2) 0.0121(19) -0.0132(19)
C39 0.032(2) 0.038(3) 0.042(3) 0.021(2) -0.019(2) -0.013(2)
C40 0.036(3) 0.039(3) 0.037(3) 0.018(2) -0.005(2) -0.015(2)
C41 0.033(2) 0.036(2) 0.041(3) 0.009(2) 0.007(2) -0.0069(19)
C42 0.037(3) 0.051(3) 0.049(3) 0.024(3) 0.004(2) -0.004(2)
C43 0.056(3) 0.051(3) 0.032(3) 0.001(2) 0.005(2) 0.006(3)
C44 0.063(3) 0.036(3) 0.037(3) 0.016(2) 0.008(2) -0.006(2)
C45 0.046(3) 0.029(2) 0.039(3) 0.014(2) 0.006(2) -0.017(2)
C46 0.043(3) 0.030(2) 0.044(3) 0.012(2) 0.006(2) -0.002(2)
C47 0.042(3) 0.035(2) 0.038(3) 0.012(2) 0.012(2) -0.006(2)
C48 0.048(3) 0.047(3) 0.041(3) 0.012(2) 0.006(2) -0.010(2)
C49 0.043(3) 0.051(3) 0.055(3) 0.022(3) 0.020(3) 0.002(2)
C50 0.051(3) 0.032(3) 0.049(3) -0.001(2) 0.005(3) -0.002(2)
C51 0.035(3) 0.038(3) 0.037(3) 0.013(2) 0.003(2) -0.006(2)
C52 0.047(3) 0.037(3) 0.039(3) 0.018(2) 0.004(2) -0.013(2)
F1 0.0313(14) 0.0397(15) 0.0395(15) 0.0097(12) 0.0148(12) -0.0204(11)
F2 0.0341(15) 0.0417(16) 0.0295(15) -0.0114(12) -0.0187(12) 0.0093(12)
F3 0.0376(14) 0.0405(15) 0.0366(15) 0.0181(12) 0.0163(12) -0.0035(12)
F4 0.0420(16) 0.0402(16) 0.0343(15) -0.0155(12) 0.0084(13) 0.0142(13)
F5 0.0419(15) 0.0303(13) 0.0383(15) 0.0099(12) 0.0212(12) 0.0166(11)
F6 0.0351(13) 0.0335(13) 0.0351(14) 0.0206(11) 0.0199(11) 0.0008(10)
F7 0.0415(15) 0.0338(14) 0.0419(16) 0.0162(12) 0.0216(13) 0.0166(12)
F8 0.0358(14) 0.0353(14) 0.0397(15) 0.0100(12) 0.0142(12) 0.0124(11)
F9 0.0418(16) 0.0354(15) 0.0405(16) 0.0115(12) 0.0118(13) 0.0113(12)
F10 0.0311(13) 0.0394(15) 0.0407(15) 0.0198(12) 0.0116(12) -0.0127(11)
F11 0.0386(15) 0.0342(14) 0.0384(15) 0.0120(12) 0.0159(12) -0.0182(11)
F12 0.0327(13) 0.0326(13) 0.0341(14) 0.0209(11) 0.0136(11) -0.0055(10)
F13 0.0339(14) 0.0431(15) 0.0340(14) 0.0209(12) 0.0131(11) 0.0143(11)
F14 0.0364(14) 0.0335(13) 0.0334(14) 0.0169(11) 0.0142(11) 0.0188(11)
F15 0.0359(14) 0.0368(14) 0.0373(14) 0.0175(12) 0.0199(12) -0.0055(11)
F16 0.0360(15) 0.0381(15) 0.0371(15) 0.0020(12) 0.0128(12) 0.0117(12)
N1 0.0302(19) 0.035(2) 0.038(2) 0.0200(17) 0.0102(17) 0.0001(16)
N2 0.041(2) 0.032(2) 0.040(2) 0.0059(18) 0.0094(19) 0.0024(17)
N3 0.039(2) 0.039(2) 0.055(3) 0.031(2) 0.015(2) 0.0089(18)
N4 0.037(2) 0.044(2) 0.032(2) 0.0304(18) 0.0119(16) -0.0020(17)
N5 0.034(2) 0.037(2) 0.044(2) 0.0243(19) 0.0125(18) 0.0070(17)
N6 0.035(2) 0.0286(19) 0.050(2) 0.0196(18) 0.0126(18) 0.0075(16)
N7 0.039(2) 0.036(2) 0.037(2) 0.0134(18) 0.0015(18) 0.0025(17)
N8 0.036(2) 0.0289(19) 0.042(2) 0.0134(17) 0.0067(18) 0.0069(16)
N9 0.039(2) 0.037(2) 0.046(2) 0.0173(19) 0.0076(19) -0.0093(17)
N10 0.031(2) 0.036(2) 0.040(2) 0.0114(18) 0.0001(17) -0.0096(17)
N11 0.034(2) 0.0284(19) 0.035(2) 0.0086(16) 0.0203(17) 0.0032(15)
N12 0.033(2) 0.042(2) 0.044(2) 0.0209(19) 0.0086(18) -0.0100(17)
N13 0.044(2) 0.039(2) 0.046(2) 0.023(2) 0.010(2) -0.0069(18)
N14 0.036(2) 0.041(2) 0.046(2) 0.019(2) 0.0161(19) 0.0032(18)
N15 0.036(2) 0.033(2) 0.040(2) 0.0143(18) -0.0006(18) -0.0069(17)
N16 0.031(2) 0.038(2) 0.043(2) 0.0107(19) 0.0043(18) -0.0068(17)
O1 0.046(4) 0.054(5) 0.051(5) 0.020(4) 0.011(4) 0.005(4)
O2 0.053(5) 0.051(4) 0.049(4) 0.019(4) 0.011(4) 0.005(4)
O3 0.050(4) 0.052(4) 0.048(4) 0.019(4) 0.012(4) 0.006(4)
O4 0.031(3) 0.041(4) 0.045(4) 0.016(3) -0.001(3) -0.010(3)
O5 0.043(4) 0.039(4) 0.045(4) 0.022(3) 0.009(3) -0.004(3)
O6 0.049(4) 0.055(5) 0.051(5) 0.018(4) 0.011(4) 0.002(4)
O7 0.041(4) 0.041(4) 0.048(4) 0.019(3) 0.016(3) 0.001(3)
O8 0.034(3) 0.032(3) 0.043(4) 0.016(3) 0.000(3) -0.004(3)
O9 0.038(4) 0.037(4) 0.035(4) 0.002(3) 0.010(3) 0.013(3)
O10 0.050(4) 0.050(4) 0.049(4) 0.018(4) 0.012(4) 0.011(3)
O11 0.042(5) 0.032(4) 0.040(5) 0.012(4) 0.011(4) -0.008(3)
O12 0.039(5) 0.037(5) 0.055(6) 0.008(4) 0.007(4) -0.008(4)
O13 0.055(6) 0.052(6) 0.060(6) 0.019(5) 0.016(5) 0.007(5)
O14 0.035(4) 0.042(4) 0.032(4) 0.020(4) 0.016(3) 0.023(3)
O15 0.034(4) 0.038(4) 0.035(4) 0.022(4) 0.012(3) 0.007(3)
Pd1 0.0362(2) 0.03643(19) 0.03362(19) 0.01404(15) 0.00484(15) 0.00162(15)
Pd2 0.03294(18) 0.03888(19) 0.03452(19) 0.02275(16) 0.01040(15) 0.00584(14)
Pd3 0.03495(19) 0.03851(19) 0.03389(19) 0.01146(15) 0.00615(15) -0.00963(15)
Pd4 0.03467(18) 0.03391(18) 0.03632(19) 0.02397(15) 0.01187(15) -0.00152(14)

loop_
_atom_type_symbol
_atom_type_description
_atom_type_scat_dispersion_real
_atom_type_scat_dispersion_imag
_atom_type_scat_source
C C 0.0033 0.0016 'International Tables Vol C Tables 4.2.6.8 and 6.1.1.4'
H H 0.0000 0.0000 'International Tables Vol C Tables 4.2.6.8 and 6.1.1.4'
B B 0.0013 0.0007 'International Tables Vol C Tables 4.2.6.8 and 6.1.1.4'
N N 0.0061 0.0033 'International Tables Vol C Tables 4.2.6.8 and 6.1.1.4'
O O 0.0106 0.0060 'International Tables Vol C Tables 4.2.6.8 and 6.1.1.4'
F F 0.0171 0.0103 'International Tables Vol C Tables 4.2.6.8 and 6.1.1.4'
Pd Pd -0.9988 1.0072 'International Tables Vol C Tables 4.2.6.8 and 6.1.1.4'

loop_
_geom_angle_atom_site_label_1
_geom_angle_atom_site_label_2
_geom_angle_atom_site_label_3
_geom_angle
_geom_angle_site_symmetry_1
_geom_angle_site_symmetry_3
_geom_angle_publ_flag
F3 B1 F1 109.6(4) . . ?
F3 B1 F4 109.9(4) . . ?
F1 B1 F4 109.6(4) . . ?
F3 B1 F2 110.0(4) . . ?
F1 B1 F2 109.0(4) . . ?
F4 B1 F2 108.9(4) . . ?
F8 B2 F5 109.7(4) . . ?
F8 B2 F7 109.9(4) . . ?
F5 B2 F7 109.4(4) . . ?
F8 B2 F6 109.4(4) . . ?
F5 B2 F6 109.1(4) . . ?
F7 B2 F6 109.4(4) . . ?
F10 B3 F9 109.9(4) . . ?
F10 B3 F11 109.6(4) . . ?
F9 B3 F11 109.6(3) . . ?
F10 B3 F12 109.5(3) . . ?
F9 B3 F12 109.3(4) . . ?
F11 B3 F12 108.9(4) . . ?
F14 B4 F16 111.0(4) . . ?
F14 B4 F15 109.6(4) . . ?
F16 B4 F15 109.3(4) . . ?
F14 B4 F13 109.5(4) . . ?
F16 B4 F13 109.2(4) . . ?
F15 B4 F13 108.2(4) . . ?
N1 C1 C2 120.5(4) . . ?
N1 C1 H1 119.8 . . ?
C2 C1 H1 119.8 . . ?
C3 C2 C1 119.9(5) . . ?
C3 C2 H2 120.0 . . ?
C1 C2 H2 120.0 . . ?
C4 C3 C2 120.0(4) . . ?
C4 C3 H3 120.0 . . ?
C2 C3 H3 120.0 . . ?
C3 C4 C5 119.8(5) . . ?
C3 C4 H4 120.1 . . ?
C5 C4 H4 120.1 . . ?
C4 C5 N1 120.4(5) . . ?
C4 C5 C6 125.7(5) . . ?
N1 C5 C6 113.9(4) . . ?
N2 C6 C7 119.9(4) . . ?
N2 C6 C5 115.9(4) . . ?
C7 C6 C5 124.2(5) . . ?
C8 C7 C6 120.4(5) . . ?
C8 C7 H7 119.8 . . ?
C6 C7 H7 119.8 . . ?
C9 C8 C7 119.5(5) . . ?
C9 C8 H8 120.2 . . ?
C7 C8 H8 120.2 . . ?
C8 C9 C10 120.3(5) . . ?
C8 C9 H9 119.8 . . ?
C10 C9 H9 119.8 . . ?
C9 C10 N2 119.9(4) . . ?
C9 C10 H10 120.0 . . ?
N2 C10 H10 120.0 . . ?
N3 C11 C12 121.3(4) . . ?
N3 C11 H11 119.3 . . ?
C12 C11 H11 119.3 . . ?
C11 C12 C13 119.6(5) . . ?
C11 C12 H12 120.2 . . ?
C13 C12 H12 120.2 . . ?
C12 C13 C14 119.6(4) . . ?
C12 C13 H13 120.2 . . ?
C14 C13 H13 120.2 . . ?
C15 C14 C13 120.2(4) . . ?
C15 C14 H14 119.9 . . ?
C13 C14 H14 119.9 . . ?
C14 C15 N3 119.6(4) . . ?
C14 C15 C16 125.1(4) . . ?
N3 C15 C16 114.9(4) . . ?
N4 C16 C17 119.5(4) . . ?
N4 C16 C15 115.3(4) . . ?
C17 C16 C15 124.9(4) . . ?
C18 C17 C16 120.3(5) . . ?
C18 C17 H17 119.9 . . ?
C16 C17 H17 119.9 . . ?
C17 C18 C19 119.9(5) . . ?
C17 C18 H18 120.0 . . ?
C19 C18 H18 120.0 . . ?
C18 C19 C20 120.3(4) . . ?
C18 C19 H19 119.9 . . ?
C20 C19 H19 119.9 . . ?
C19 C20 N4 119.4(4) . . ?
C19 C20 H20 120.3 . . ?
N4 C20 H20 120.3 . . ?
C22 C21 N9 120.1(4) . . ?
C22 C21 H21 120.0 . . ?
N9 C21 H21 120.0 . . ?
C21 C22 C23 120.0(5) . . ?
C21 C22 H22 120.0 . . ?
C23 C22 H22 120.0 . . ?
C24 C23 C22 119.7(5) . . ?
C24 C23 H23 120.2 . . ?
C22 C23 H23 120.2 . . ?
C23 C24 C25 120.3(5) . . ?
C23 C24 H24 119.8 . . ?
C25 C24 H24 119.8 . . ?
N9 C25 C24 119.8(5) . . ?
N9 C25 C26 115.3(4) . . ?
C24 C25 C26 124.8(5) . . ?
C27 C26 N10 120.9(4) . . ?
C27 C26 C25 124.9(5) . . ?
N10 C26 C25 114.2(4) . . ?
C28 C27 C26 119.6(5) . . ?
C28 C27 H27 120.2 . . ?
C26 C27 H27 120.2 . . ?
C27 C28 C29 120.3(5) . . ?
C27 C28 H28 119.9 . . ?
C29 C28 H28 119.9 . . ?
C30 C29 C28 120.1(5) . . ?
C30 C29 H29 119.9 . . ?
C28 C29 H29 119.9 . . ?
C29 C30 N10 120.0(4) . . ?
C29 C30 H30 120.0 . . ?
N10 C30 H30 120.0 . . ?
N11 C31 C32 120.4(4) . . ?
N11 C31 H31 119.8 . . ?
C32 C31 H31 119.8 . . ?
C31 C32 C33 119.1(5) . . ?
C31 C32 H32 120.4 . . ?
C33 C32 H32 120.4 . . ?
C34 C33 C32 120.5(4) . . ?
C34 C33 H33 119.7 . . ?
C32 C33 H33 119.7 . . ?
C33 C34 C35 119.8(4) . . ?
C33 C34 H34 120.1 . . ?
C35 C34 H34 120.1 . . ?
N11 C35 C34 120.0(4) . . ?
N11 C35 C36 115.8(4) . . ?
C34 C35 C36 124.2(4) . . ?
C37 C36 N12 120.5(4) . . ?
C37 C36 C35 125.8(5) . . ?
N12 C36 C35 113.7(4) . . ?
C36 C37 C38 120.5(5) . . ?
C36 C37 H37 119.8 . . ?
C38 C37 H37 119.8 . . ?
C39 C38 C37 119.8(4) . . ?
C39 C38 H38 120.1 . . ?
C37 C38 H38 120.1 . . ?
C38 C39 C40 120.1(5) . . ?
C38 C39 H39 120.0 . . ?
C40 C39 H39 120.0 . . ?
C39 C40 N12 120.2(5) . . ?
C39 C40 H40 119.9 . . ?
N12 C40 H40 119.9 . . ?
C42 C41 N5 108.9(4) . . ?
C42 C41 H41 125.5 . . ?
N5 C41 H41 125.5 . . ?
C41 C42 C48 129.0(5) . 2_675 ?
C41 C42 C43 107.4(5) . . ?
C48 C42 C43 123.2(5) 2_675 . ?
N6 C43 C42 107.8(5) . . ?
N6 C43 H43 126.1 . . ?
C42 C43 H43 126.1 . . ?
C45 C44 N7 108.5(5) . . ?
C45 C44 H44 125.7 . . ?
N7 C44 H44 125.7 . . ?
C44 C45 C51 128.9(5) . . ?
C44 C45 C46 108.0(5) . . ?
C51 C45 C46 122.9(5) . . ?
N8 C46 C45 106.9(4) . . ?
N8 C46 H46 126.6 . . ?
C45 C46 H46 126.6 . . ?
N13 C47 C48 107.9(5) . . ?
N13 C47 H47 126.0 . . ?
C48 C47 H47 126.0 . . ?
C49 C48 C42 125.1(5) . 2_675 ?
C49 C48 C47 107.2(5) . . ?
C42 C48 C47 127.5(5) 2_675 . ?
C48 C49 N14 109.3(5) . . ?
C48 C49 H49 125.4 . . ?
N14 C49 H49 125.4 . . ?
C51 C50 N15 107.9(5) . . ?
C51 C50 H50 126.0 . . ?
N15 C50 H50 126.0 . . ?
C52 C51 C50 107.8(5) . . ?
C52 C51 C45 126.7(5) . . ?
C50 C51 C45 125.5(5) . . ?
N16 C52 C51 108.4(5) . . ?
N16 C52 H52 125.8 . . ?
C51 C52 H52 125.8 . . ?
C1 N1 C5 119.4(3) . . ?
C1 N1 Pd1 125.9(2) . . ?
C5 N1 Pd1 114.7(2) . . ?
C6 N2 C10 119.9(3) . . ?
C6 N2 Pd1 114.6(2) . . ?
C10 N2 Pd1 125.4(3) . . ?
C11 N3 C15 119.7(3) . . ?
C11 N3 Pd2 126.9(3) . . ?
C15 N3 Pd2 113.3(3) . . ?
C16 N4 C20 120.6(3) . . ?
C16 N4 Pd2 114.3(2) . . ?
C20 N4 Pd2 125.1(3) . . ?
C41 N5 N6 107.8(4) . . ?
C41 N5 Pd1 131.8(3) . . ?
N6 N5 Pd1 118.9(3) . . ?
C43 N6 N5 108.0(4) . . ?
C43 N6 Pd2 126.5(4) . . ?
N5 N6 Pd2 123.2(3) . . ?
N8 N7 C44 108.1(4) . . ?
N8 N7 Pd2 119.2(3) . . ?
C44 N7 Pd2 132.3(4) . . ?
N7 N8 C46 108.5(4) . . ?
N7 N8 Pd1 123.4(3) . . ?
C46 N8 Pd1 127.7(3) . . ?
C21 N9 C25 120.2(3) . . ?
C21 N9 Pd3 125.3(3) . . ?
C25 N9 Pd3 114.3(3) . . ?
C26 N10 C30 119.1(3) . . ?
C26 N10 Pd3 115.4(3) . . ?
C30 N10 Pd3 125.5(2) . . ?
C35 N11 C31 120.0(3) . . ?
C35 N11 Pd4 114.4(2) . . ?
C31 N11 Pd4 125.5(2) . . ?
C36 N12 C40 119.0(3) . . ?
C36 N12 Pd4 115.4(3) . . ?
C40 N12 Pd4 125.6(3) . . ?
N14 N13 C47 108.3(4) . . ?
N14 N13 Pd3 114.9(3) . . ?
C47 N13 Pd3 136.6(4) . . ?
N13 N14 C49 107.3(4) . . ?
N13 N14 Pd4 120.4(3) . . ?
C49 N14 Pd4 131.9(4) . . ?
N16 N15 C50 107.2(4) . . ?
N16 N15 Pd4 118.7(3) . . ?
C50 N15 Pd4 134.1(4) . . ?
C52 N16 N15 108.7(4) . . ?
C52 N16 Pd3 134.4(4) . . ?
N15 N16 Pd3 116.8(3) . . ?
H1A O1 H1B 100(10) . . ?
O3 O2 H2A 116.2 . . ?
O3 O2 H2B 115.9 . . ?
H2A O2 H2B 113.0 . . ?
O2 O3 H3A 109.4 . . ?
O2 O3 H3B 109.6 . . ?
H3A O3 H3B 109.5 . . ?
H4B O4 H4C 109.5 . . ?
H5B O5 H5C 109.5 . . ?
O7 O6 H6A 120.2 . . ?
O7 O6 H6B 120.6 . . ?
H6A O6 H6B 118.6 . . ?
O6 O7 H7A 109.3 . . ?
O6 O7 H7B 109.4 . . ?
H7A O7 H7B 109.5 . . ?
H8D O8 H8B 109.5 . . ?
H9A O9 H9C 109.5 . . ?
H10D O10 H10B 109.5 . . ?
H11D O11 H11A 109.5 . . ?
H12A O12 H12C 109.5 . . ?
H13D O13 H13C 109.5 . . ?
H14B O14 H14C 109.5 . . ?
H15A O15 H15B 109.5 . . ?
N8 Pd1 N5 86.72(17) . . ?
N8 Pd1 N2 175.05(16) . . ?
N5 Pd1 N2 97.37(18) . . ?
N8 Pd1 N1 95.35(17) . . ?
N5 Pd1 N1 177.40(17) . . ?
N2 Pd1 N1 80.64(17) . . ?
N6 Pd2 N7 87.95(17) . . ?
N6 Pd2 N4 174.85(16) . . ?
N7 Pd2 N4 96.38(18) . . ?
N6 Pd2 N3 95.03(17) . . ?
N7 Pd2 N3 176.94(17) . . ?
N4 Pd2 N3 80.61(17) . . ?
N16 Pd3 N13 85.46(18) . . ?
N16 Pd3 N10 176.92(17) . . ?
N13 Pd3 N10 97.47(18) . . ?
N16 Pd3 N9 96.31(18) . . ?
N13 Pd3 N9 175.27(18) . . ?
N10 Pd3 N9 80.70(18) . . ?
N16 Pd3 Pd4 62.25(13) . . ?
N13 Pd3 Pd4 63.01(13) . . ?
N10 Pd3 Pd4 118.26(13) . . ?
N9 Pd3 Pd4 113.96(13) . . ?
N15 Pd4 N14 85.37(18) . . ?
N15 Pd4 N12 97.34(18) . . ?
N14 Pd4 N12 176.63(18) . . ?
N15 Pd4 N11 174.42(16) . . ?
N14 Pd4 N11 96.57(17) . . ?
N12 Pd4 N11 80.55(17) . . ?
N15 Pd4 Pd3 62.17(13) . . ?
N14 Pd4 Pd3 61.63(12) . . ?
N12 Pd4 Pd3 117.89(12) . . ?
N11 Pd4 Pd3 114.18(12) . . ?

loop_
_geom_bond_atom_site_label_1
_geom_bond_atom_site_label_2
_geom_bond_distance
_geom_bond_site_symmetry_2
_geom_bond_publ_flag
B1 F3 1.322(5) . ?
B1 F1 1.323(5) . ?
B1 F4 1.332(6) . ?
B1 F2 1.337(6) . ?
B2 F8 1.284(6) . ?
B2 F5 1.288(5) . ?
B2 F7 1.289(5) . ?
B2 F6 1.294(5) . ?
B3 F10 1.304(5) . ?
B3 F9 1.305(5) . ?
B3 F11 1.307(5) . ?
B3 F12 1.311(5) . ?
B4 F14 1.297(5) . ?
B4 F16 1.302(6) . ?
B4 F15 1.312(6) . ?
B4 F13 1.314(6) . ?
C1 N1 1.381(5) . ?
C1 C2 1.387(7) . ?
C1 H1 0.9300 . ?
C2 C3 1.385(7) . ?
C2 H2 0.9300 . ?
C3 C4 1.384(6) . ?
C3 H3 0.9300 . ?
C4 C5 1.386(7) . ?
C4 H4 0.9300 . ?
C5 N1 1.391(6) . ?
C5 C6 1.415(8) . ?
C6 N2 1.385(5) . ?
C6 C7 1.392(7) . ?
C7 C8 1.389(8) . ?
C7 H7 0.9300 . ?
C8 C9 1.385(7) . ?
C8 H8 0.9300 . ?
C9 C10 1.391(8) . ?
C9 H9 0.9300 . ?
C10 N2 1.393(5) . ?
C10 H10 0.9300 . ?
C11 N3 1.366(5) . ?
C11 C12 1.383(7) . ?
C11 H11 0.9300 . ?
C12 C13 1.386(6) . ?
C12 H12 0.9300 . ?
C13 C14 1.397(7) . ?
C13 H13 0.9300 . ?
C14 C15 1.386(6) . ?
C14 H14 0.9300 . ?
C15 N3 1.397(5) . ?
C15 C16 1.410(7) . ?
C16 N4 1.385(4) . ?
C16 C17 1.397(7) . ?
C17 C18 1.386(7) . ?
C17 H17 0.9300 . ?
C18 C19 1.389(7) . ?
C18 H18 0.9300 . ?
C19 C20 1.393(7) . ?
C19 H19 0.9300 . ?
C20 N4 1.394(5) . ?
C20 H20 0.9300 . ?
C21 C22 1.389(6) . ?
C21 N9 1.391(5) . ?
C21 H21 0.9300 . ?
C22 C23 1.400(7) . ?
C22 H22 0.9300 . ?
C23 C24 1.391(7) . ?
C23 H23 0.9300 . ?
C24 C25 1.392(7) . ?
C24 H24 0.9300 . ?
C25 N9 1.392(5) . ?
C25 C26 1.412(8) . ?
C26 C27 1.388(7) . ?
C26 N10 1.394(5) . ?
C27 C28 1.382(8) . ?
C27 H27 0.9300 . ?
C28 C29 1.392(7) . ?
C28 H28 0.9300 . ?
C29 C30 1.390(6) . ?
C29 H29 0.9300 . ?
C30 N10 1.397(5) . ?
C30 H30 0.9300 . ?
C31 N11 1.388(5) . ?
C31 C32 1.394(7) . ?
C31 H31 0.9300 . ?
C32 C33 1.395(8) . ?
C32 H32 0.9300 . ?
C33 C34 1.383(6) . ?
C33 H33 0.9300 . ?
C34 C35 1.397(6) . ?
C34 H34 0.9300 . ?
C35 N11 1.382(4) . ?
C35 C36 1.404(7) . ?
C36 C37 1.381(7) . ?
C36 N12 1.390(5) . ?
C37 C38 1.390(7) . ?
C37 H37 0.9300 . ?
C38 C39 1.386(7) . ?
C38 H38 0.9300 . ?
C39 C40 1.387(7) . ?
C39 H39 0.9300 . ?
C40 N12 1.406(5) . ?
C40 H40 0.9300 . ?
C41 C42 1.402(7) . ?
C41 N5 1.404(6) . ?
C41 H41 0.9300 . ?
C42 C48 1.410(7) 2_675 ?
C42 C43 1.430(8) . ?
C43 N6 1.408(7) . ?
C43 H43 0.9300 . ?
C44 C45 1.412(8) . ?
C44 N7 1.418(7) . ?
C44 H44 0.9300 . ?
C45 C51 1.421(7) . ?
C45 C46 1.440(7) . ?
C46 N8 1.429(6) . ?
C46 H46 0.9300 . ?
C47 N13 1.414(6) . ?
C47 C48 1.438(8) . ?
C47 H47 0.9300 . ?
C48 C49 1.395(8) . ?
C48 C42 1.410(7) 2_675 ?
C49 N14 1.425(6) . ?
C49 H49 0.9300 . ?
C50 C51 1.420(8) . ?
C50 N15 1.434(7) . ?
C50 H50 0.9300 . ?
C51 C52 1.418(7) . ?
C52 N16 1.405(7) . ?
C52 H52 0.9300 . ?
N1 Pd1 2.006(4) . ?
N2 Pd1 1.984(4) . ?
N3 Pd2 2.013(5) . ?
N4 Pd2 1.993(4) . ?
N5 N6 1.416(5) . ?
N5 Pd1 1.962(4) . ?
N6 Pd2 1.945(4) . ?
N7 N8 1.413(6) . ?
N7 Pd2 1.952(4) . ?
N8 Pd1 1.940(4) . ?
N9 Pd3 1.999(4) . ?
N10 Pd3 1.985(4) . ?
N11 Pd4 1.988(4) . ?
N12 Pd4 1.983(4) . ?
N13 N14 1.413(6) . ?
N13 Pd3 1.964(4) . ?
N14 Pd4 1.932(4) . ?
N15 N16 1.418(6) . ?
N15 Pd4 1.922(4) . ?
N16 Pd3 1.946(4) . ?
O1 H1A 0.83(14) . ?
O1 H1B 0.79(14) . ?
O2 O3 1.703(11) . ?
O2 H2A 0.8501 . ?
O2 H2B 0.8500 . ?
O3 H3A 0.8501 . ?
O3 H3B 0.8500 . ?
O4 H4B 0.8499 . ?
O4 H4C 0.8500 . ?
O5 H5B 0.8500 . ?
O5 H5C 0.8500 . ?
O6 O7 1.791(10) . ?
O6 H6A 0.8500 . ?
O6 H6B 0.8500 . ?
O7 H7A 0.8500 . ?
O7 H7B 0.8500 . ?
O8 H8D 0.8501 . ?
O8 H8B 0.8500 . ?
O9 H9A 0.8500 . ?
O9 H9C 0.8500 . ?
O10 H10D 0.8499 . ?
O10 H10B 0.8500 . ?
O11 H11D 0.8499 . ?
O11 H11A 0.8500 . ?
O12 H12A 0.8501 . ?
O12 H12C 0.8500 . ?
O13 H13D 0.8501 . ?
O13 H13C 0.8501 . ?
O14 H14B 0.8500 . ?
O14 H14C 0.8500 . ?
O15 H15A 0.8500 . ?
O15 H15B 0.8501 . ?
Pd3 Pd4 3.2212(10) . ?
